data_4327718
loop_
_publ_author_name
'Ran, J-W'
'Zhang, S-Y'
'Hu, B'
'Xu, B'
'Li, Y'

_publ_section_title
;
 Trinuclear and mononuclear nickel(II) complexes incorporating tridentate
 2-[(pyridine-2-ylimine)methyl]phenol ligand: Syntheses, crystal
 structures and magnetic properties
;
_journal_name_full
;
Inorganic Chemistry Communications
;
_journal_page_first 1464
_journal_page_last 1477
_journal_volume 11
_journal_year 2008
_chemical_formula_sum 'C60 H56 N14 Ni3 O12'
_chemical_formula_weight 1341.32
_space_group_IT_number 14
_symmetry_cell_setting monoclinic
_symmetry_space_group_name_Hall '-P 2ybc'
_symmetry_space_group_name_H-M 'P 1 21/c 1'
_atom_sites_solution_hydrogens geom
_atom_sites_solution_primary direct
_atom_sites_solution_secondary difmap
_cell_angle_alpha 90.00
_cell_angle_beta 97.406(6)
_cell_angle_gamma 90.00
_cell_formula_units_Z 2
_cell_length_a 11.018(5)
_cell_length_b 15.752(7)
_cell_length_c 16.814(7)
_cell_measurement_reflns_used 2618
_cell_measurement_temperature 298(2)
_cell_measurement_theta_max 21.909
_cell_measurement_theta_min 2.269
_cell_volume 2894(2)
_computing_cell_refinement 'Bruker SMART'
_computing_data_collection 'Bruker SMART'
_computing_data_reduction 'Bruker SAINT'
_computing_molecular_graphics 'Bruker SHELXTL'
_computing_publication_material 'Bruker SHELXTL'
_computing_structure_refinement 'SHELXL-97 (Sheldrick, 1997)'
_computing_structure_solution 'SHELXS-97 (Sheldrick, 1990)'
_diffrn_ambient_temperature 298(2)
_diffrn_measured_fraction_theta_full 0.993
_diffrn_measured_fraction_theta_max 0.993
_diffrn_measurement_device_type 'CCD area detector'
_diffrn_measurement_method 'phi and omega scans'
_diffrn_radiation_monochromator graphite
_diffrn_radiation_source 'fine-focus sealed tube'
_diffrn_radiation_type MoK\a
_diffrn_radiation_wavelength 0.71073
_diffrn_reflns_av_R_equivalents 0.0632
_diffrn_reflns_av_sigmaI/netI 0.0852
_diffrn_reflns_limit_h_max 12
_diffrn_reflns_limit_h_min -13
_diffrn_reflns_limit_k_max 18
_diffrn_reflns_limit_k_min -17
_diffrn_reflns_limit_l_max 19
_diffrn_reflns_limit_l_min -18
_diffrn_reflns_number 14574
_diffrn_reflns_theta_full 25.01
_diffrn_reflns_theta_max 25.01
_diffrn_reflns_theta_min 1.78
_exptl_absorpt_coefficient_mu 1.044
_exptl_absorpt_correction_T_max 0.7051
_exptl_absorpt_correction_T_min 0.6288
_exptl_absorpt_correction_type multi-scan
_exptl_absorpt_process_details sadabs
_exptl_crystal_density_diffrn 1.539
_exptl_crystal_density_meas 0
_exptl_crystal_density_method 'not measured'
_exptl_crystal_F_000 1388
_exptl_crystal_size_max 0.49
_exptl_crystal_size_mid 0.45
_exptl_crystal_size_min 0.36
_refine_diff_density_max 0.552
_refine_diff_density_min -0.448
_refine_diff_density_rms 0.091
_refine_ls_extinction_method none
_refine_ls_goodness_of_fit_ref 1.097
_refine_ls_hydrogen_treatment mixed
_refine_ls_matrix_type full
_refine_ls_number_parameters 403
_refine_ls_number_reflns 5068
_refine_ls_number_restraints 61
_refine_ls_restrained_S_all 1.124
_refine_ls_R_factor_all 0.1259
_refine_ls_R_factor_gt 0.0522
_refine_ls_shift/su_max 0.001
_refine_ls_shift/su_mean 0.000
_refine_ls_structure_factor_coef Fsqd
_refine_ls_weighting_details 'calc w=1/[\s^2^(Fo^2^)+(0.0637P)^2^+3.1120P] where P=(Fo^2^+2Fc^2^)/3'
_refine_ls_weighting_scheme calc
_refine_ls_wR_factor_gt 0.1148
_refine_ls_wR_factor_ref 0.1660
_reflns_number_gt 2868
_reflns_number_total 5068
_reflns_threshold_expression >2sigma(I)
_cod_data_source_file C60H56N14Ni3O12.cif
_cod_data_source_block C60H56N14Ni3O12
_cod_depositor_comments
;
The following automatic conversions were performed:

'_symmetry_cell_setting' value 'Monoclinic' changed to 'monoclinic'
according to the built-in table from CIF Core dictionary named
'cif_core.dic' version 2.4.1 from 2010-06-29.

Automatic conversion script
Id: cif_fix_values 1715 2011-07-08 13:25:40Z adriana 
;
_cod_original_sg_symbol_H-M 'P 21/c'
_cod_database_code 4327718

loop_
_symmetry_equiv_pos_as_xyz
'x, y, z'
'-x, y+1/2, -z+1/2'
'-x, -y, -z'
'x, -y-1/2, z-1/2'

loop_
_atom_site_label
_atom_site_type_symbol
_atom_site_fract_x
_atom_site_fract_y
_atom_site_fract_z
_atom_site_U_iso_or_equiv
_atom_site_adp_type
_atom_site_occupancy
_atom_site_symmetry_multiplicity
_atom_site_calc_flag
_atom_site_refinement_flags
Ni1 Ni 1.0000 0.5000 0.5000 0.0305(3) Uani 1 2 d S
Ni2 Ni 1.12764(7) 0.37455(5) 0.40309(5) 0.0364(2) Uani 1 1 d .
N1 N 0.7208(4) 0.5833(3) 0.5227(3) 0.0407(13) Uani 1 1 d .
N2 N 0.8194(4) 0.4574(3) 0.4957(3) 0.0348(12) Uani 1 1 d .
N3 N 1.1469(5) 0.2227(3) 0.4146(3) 0.0486(14) Uani 1 1 d .
N4 N 0.9912(5) 0.3001(3) 0.3568(3) 0.0378(12) Uani 1 1 d .
N5 N 1.2210(4) 0.3826(3) 0.3022(3) 0.0424(13) Uani 1 1 d .
N6 N 1.2194(5) 0.5294(4) 0.3002(3) 0.0594(16) Uani 1 1 d .
H6A H 1.1736 0.5290 0.3379 0.071 Uiso 1 1 calc R
H6B H 1.2412 0.5769 0.2811 0.071 Uiso 1 1 calc R
N7 N 0.3976(11) 0.6924(7) 0.1831(8) 0.149(4) Uani 1 1 d DU
O1 O 1.0564(3) 0.3806(2) 0.5140(2) 0.0359(9) Uani 1 1 d .
O2 O 1.0151(3) 0.4762(2) 0.3776(2) 0.0339(9) Uani 1 1 d .
O3 O 0.3817(10) 0.7533(7) 0.1331(7) 0.199(4) Uani 1 1 d DU
O4 O 0.4917(9) 0.6481(7) 0.1712(8) 0.223(5) Uani 1 1 d DU
O5 O 0.3453(9) 0.6869(6) 0.2423(7) 0.152(3) Uani 1 1 d DU
O6 O 0.5190(10) 0.1608(8) 0.4955(7) 0.204(4) Uani 1 1 d DU
H6 H 0.5049 0.1799 0.4499 0.306 Uiso 1 1 d R
C1 C 0.7907(6) 0.3799(4) 0.5103(4) 0.0448(16) Uani 1 1 d .
H1 H 0.7078 0.3668 0.5019 0.054 Uiso 1 1 calc R
C2 C 0.8699(6) 0.3133(4) 0.5374(4) 0.0451(16) Uani 1 1 d .
C3 C 0.9973(6) 0.3166(3) 0.5435(4) 0.0381(15) Uani 1 1 d .
C4 C 1.0671(7) 0.2505(4) 0.5822(4) 0.0531(18) Uani 1 1 d .
H4 H 1.1520 0.2545 0.5897 0.064 Uiso 1 1 calc R
C5 C 1.0117(8) 0.1800(4) 0.6091(4) 0.066(2) Uani 1 1 d .
H5 H 1.0594 0.1368 0.6346 0.079 Uiso 1 1 calc R
C6 C 0.8876(9) 0.1727(5) 0.5988(5) 0.076(3) Uani 1 1 d .
H6C H 0.8507 0.1238 0.6152 0.091 Uiso 1 1 calc R
C7 C 0.8173(7) 0.2382(5) 0.5641(5) 0.069(2) Uani 1 1 d .
H7 H 0.7325 0.2330 0.5579 0.082 Uiso 1 1 calc R
C8 C 0.7190(5) 0.5134(4) 0.4762(4) 0.0387(14) Uani 1 1 d .
C9 C 0.6260(5) 0.4987(5) 0.4151(4) 0.0550(18) Uani 1 1 d .
H9 H 0.6241 0.4486 0.3857 0.066 Uiso 1 1 calc R
C10 C 0.5358(6) 0.5587(6) 0.3977(5) 0.072(2) Uani 1 1 d .
H10 H 0.4738 0.5509 0.3553 0.086 Uiso 1 1 calc R
C11 C 0.5392(6) 0.6299(5) 0.4439(5) 0.063(2) Uani 1 1 d .
H11 H 0.4793 0.6714 0.4331 0.076 Uiso 1 1 calc R
C12 C 0.6293(6) 0.6400(4) 0.5052(4) 0.0526(18) Uani 1 1 d .
H12 H 0.6286 0.6883 0.5370 0.063 Uiso 1 1 calc R
C13 C 0.8866(6) 0.3183(4) 0.3178(4) 0.0433(16) Uani 1 1 d .
H13 H 0.8332 0.2739 0.3020 0.052 Uiso 1 1 calc R
C14 C 0.8473(5) 0.4031(4) 0.2974(4) 0.0381(15) Uani 1 1 d .
C15 C 0.9138(5) 0.4772(3) 0.3248(3) 0.0338(14) Uani 1 1 d .
C16 C 0.8663(6) 0.5553(4) 0.2973(4) 0.0432(16) Uani 1 1 d .
H16 H 0.9081 0.6047 0.3141 0.052 Uiso 1 1 calc R
C17 C 0.7588(6) 0.5608(4) 0.2457(4) 0.0519(18) Uani 1 1 d .
H17 H 0.7300 0.6137 0.2274 0.062 Uiso 1 1 calc R
C18 C 0.6939(6) 0.4894(5) 0.2210(4) 0.0530(18) Uani 1 1 d .
H18 H 0.6207 0.4939 0.1869 0.064 Uiso 1 1 calc R
C19 C 0.7370(6) 0.4114(4) 0.2465(4) 0.0488(17) Uani 1 1 d .
H19 H 0.6924 0.3630 0.2297 0.059 Uiso 1 1 calc R
C20 C 1.0301(6) 0.2183(4) 0.3815(4) 0.0442(16) Uani 1 1 d .
C21 C 0.9619(7) 0.1451(4) 0.3770(4) 0.063(2) Uani 1 1 d .
H21 H 0.8806 0.1448 0.3537 0.075 Uiso 1 1 calc R
C22 C 1.0182(10) 0.0724(5) 0.4079(5) 0.083(3) Uani 1 1 d .
H22 H 0.9755 0.0213 0.4062 0.099 Uiso 1 1 calc R
C23 C 1.1381(9) 0.0761(5) 0.4414(5) 0.080(3) Uani 1 1 d .
H23 H 1.1780 0.0273 0.4621 0.096 Uiso 1 1 calc R
C24 C 1.1983(7) 0.1513(5) 0.4441(5) 0.065(2) Uani 1 1 d .
H24 H 1.2793 0.1529 0.4678 0.078 Uiso 1 1 calc R
C25 C 1.2572(6) 0.4554(4) 0.2708(4) 0.0475(17) Uani 1 1 d .
C26 C 1.3329(7) 0.4565(5) 0.2106(4) 0.064(2) Uani 1 1 d .
H26 H 1.3562 0.5077 0.1897 0.077 Uiso 1 1 calc R
C27 C 1.3721(7) 0.3821(6) 0.1829(5) 0.079(3) Uani 1 1 d .
H27 H 1.4220 0.3813 0.1423 0.095 Uiso 1 1 calc R
C28 C 1.3372(7) 0.3082(6) 0.2156(5) 0.077(2) Uani 1 1 d .
H28 H 1.3648 0.2564 0.1983 0.092 Uiso 1 1 calc R
C29 C 1.2637(7) 0.3106(5) 0.2721(5) 0.064(2) Uani 1 1 d .
H29 H 1.2399 0.2592 0.2924 0.076 Uiso 1 1 calc R
C30 C 0.5686(19) 0.0819(11) 0.4922(13) 0.294(11) Uani 1 1 d DU
H30A H 0.6277 0.0730 0.5386 0.442 Uiso 1 1 calc R
H30B H 0.6079 0.0771 0.4447 0.442 Uiso 1 1 calc R
H30C H 0.5051 0.0400 0.4910 0.442 Uiso 1 1 calc R

loop_
_atom_site_aniso_label
_atom_site_aniso_U_11
_atom_site_aniso_U_22
_atom_site_aniso_U_33
_atom_site_aniso_U_23
_atom_site_aniso_U_13
_atom_site_aniso_U_12
Ni1 0.0283(6) 0.0299(6) 0.0335(6) 0.0000(5) 0.0053(4) -0.0015(4)
Ni2 0.0345(5) 0.0329(4) 0.0426(5) -0.0009(4) 0.0077(3) 0.0003(3)
N1 0.034(3) 0.040(3) 0.048(3) 0.001(3) 0.008(2) 0.003(2)
N2 0.033(3) 0.036(3) 0.035(3) -0.002(2) 0.004(2) 0.000(2)
N3 0.051(4) 0.044(3) 0.053(4) 0.004(3) 0.014(3) 0.012(3)
N4 0.044(3) 0.028(3) 0.043(3) -0.007(2) 0.011(3) -0.001(2)
N5 0.043(3) 0.037(3) 0.048(3) -0.005(3) 0.010(3) -0.001(2)
N6 0.063(4) 0.054(4) 0.066(4) 0.011(3) 0.024(3) -0.010(3)
N7 0.141(10) 0.089(7) 0.212(13) 0.017(8) 0.014(9) 0.059(7)
O1 0.038(2) 0.030(2) 0.040(2) 0.0040(18) 0.0079(18) 0.0011(18)
O2 0.033(2) 0.036(2) 0.034(2) 0.0031(18) 0.0068(18) -0.0004(17)
O3 0.193(9) 0.176(9) 0.227(11) 0.067(8) 0.023(8) 0.049(7)
O4 0.147(8) 0.171(9) 0.343(14) -0.006(9) 0.005(9) 0.053(7)
O5 0.139(6) 0.122(6) 0.200(8) 0.043(6) 0.036(6) 0.024(5)
O6 0.164(7) 0.218(8) 0.231(8) -0.050(7) 0.032(6) 0.021(7)
C1 0.034(4) 0.046(4) 0.058(4) -0.007(3) 0.017(3) -0.005(3)
C2 0.050(4) 0.034(3) 0.055(4) -0.005(3) 0.021(3) -0.009(3)
C3 0.049(4) 0.032(3) 0.034(4) 0.000(3) 0.007(3) -0.002(3)
C4 0.068(5) 0.042(4) 0.050(4) 0.010(3) 0.008(4) 0.004(4)
C5 0.100(7) 0.044(4) 0.056(5) 0.012(4) 0.018(5) 0.004(4)
C6 0.116(8) 0.038(4) 0.084(6) 0.013(4) 0.051(6) -0.006(5)
C7 0.066(5) 0.053(5) 0.095(6) -0.008(4) 0.044(4) -0.015(4)
C8 0.026(3) 0.052(4) 0.040(4) -0.001(3) 0.010(3) -0.005(3)
C9 0.034(4) 0.078(5) 0.052(4) -0.014(4) 0.002(3) 0.000(4)
C10 0.037(4) 0.109(7) 0.065(6) -0.002(5) -0.012(4) 0.003(4)
C11 0.030(4) 0.080(6) 0.078(6) 0.016(5) -0.002(4) 0.006(4)
C12 0.038(4) 0.052(4) 0.069(5) 0.009(4) 0.012(4) 0.006(3)
C13 0.048(4) 0.038(4) 0.043(4) -0.012(3) 0.003(3) -0.008(3)
C14 0.034(4) 0.045(4) 0.035(4) -0.004(3) 0.003(3) -0.003(3)
C15 0.035(3) 0.038(3) 0.028(3) -0.001(3) 0.007(3) -0.001(3)
C16 0.047(4) 0.040(4) 0.043(4) 0.003(3) 0.005(3) 0.002(3)
C17 0.051(4) 0.050(4) 0.053(5) 0.010(3) 0.002(4) 0.014(3)
C18 0.041(4) 0.072(5) 0.044(4) 0.003(4) -0.005(3) 0.005(4)
C19 0.048(4) 0.054(4) 0.044(4) -0.005(3) 0.002(3) -0.009(3)
C20 0.059(5) 0.031(3) 0.045(4) -0.007(3) 0.016(3) 0.001(3)
C21 0.077(5) 0.040(4) 0.070(5) -0.004(4) 0.008(4) -0.009(4)
C22 0.120(8) 0.030(4) 0.101(7) -0.010(4) 0.024(6) -0.007(5)
C23 0.114(8) 0.049(5) 0.080(6) 0.010(4) 0.023(6) 0.026(5)
C24 0.070(5) 0.056(5) 0.072(5) 0.005(4) 0.022(4) 0.018(4)
C25 0.040(4) 0.061(5) 0.041(4) -0.008(3) 0.002(3) -0.004(3)
C26 0.065(5) 0.077(5) 0.057(5) 0.001(4) 0.030(4) -0.013(4)
C27 0.060(5) 0.120(8) 0.065(6) -0.014(6) 0.029(4) -0.021(5)
C28 0.072(6) 0.083(6) 0.082(6) -0.023(5) 0.035(5) -0.006(5)
C29 0.072(5) 0.053(4) 0.073(5) -0.010(4) 0.034(4) -0.009(4)
C30 0.32(2) 0.23(2) 0.30(2) -0.028(19) -0.08(2) 0.032(19)

loop_
_geom_angle_atom_site_label_1
_geom_angle_atom_site_label_2
_geom_angle_atom_site_label_3
_geom_angle
_geom_angle_site_symmetry_1
_geom_angle_site_symmetry_3
O1 Ni1 O1 180.000(1) . 3_766
O1 Ni1 N2 91.03(17) . 3_766
O1 Ni1 N2 88.97(17) 3_766 3_766
O1 Ni1 N2 88.97(17) . .
O1 Ni1 N2 91.03(17) 3_766 .
N2 Ni1 N2 180.0(3) 3_766 .
O1 Ni1 O2 96.61(14) . 3_766
O1 Ni1 O2 83.39(14) 3_766 3_766
N2 Ni1 O2 95.89(16) 3_766 3_766
N2 Ni1 O2 84.11(16) . 3_766
O1 Ni1 O2 83.39(14) . .
O1 Ni1 O2 96.61(14) 3_766 .
N2 Ni1 O2 84.11(16) 3_766 .
N2 Ni1 O2 95.89(16) . .
O2 Ni1 O2 180.000(1) 3_766 .
N4 Ni2 O2 88.42(18) . .
N4 Ni2 N1 160.2(2) . 3_766
O2 Ni2 N1 107.34(17) . 3_766
N4 Ni2 N5 98.29(19) . .
O2 Ni2 N5 97.50(17) . .
N1 Ni2 N5 91.5(2) 3_766 .
N4 Ni2 O1 91.37(17) . .
O2 Ni2 O1 82.28(14) . .
N1 Ni2 O1 79.38(18) 3_766 .
N5 Ni2 O1 170.33(17) . .
N4 Ni2 N3 59.91(19) . .
O2 Ni2 N3 147.48(17) . .
N1 Ni2 N3 102.43(19) 3_766 .
N5 Ni2 N3 94.46(18) . .
O1 Ni2 N3 90.73(16) . .
C8 N1 C12 117.3(5) . .
C8 N1 Ni2 124.3(4) . 3_766
C12 N1 Ni2 116.3(4) . 3_766
C1 N2 C8 115.4(5) . .
C1 N2 Ni1 123.4(4) . .
C8 N2 Ni1 121.2(4) . .
C24 N3 C20 117.0(6) . .
C24 N3 Ni2 154.4(5) . .
C20 N3 Ni2 87.0(3) . .
C13 N4 C20 125.2(5) . .
C13 N4 Ni2 130.8(4) . .
C20 N4 Ni2 103.8(4) . .
C25 N5 C29 115.6(6) . .
C25 N5 Ni2 124.8(4) . .
C29 N5 Ni2 118.9(4) . .
C25 N6 H6A 120.0 . .
C25 N6 H6B 120.0 . .
H6A N6 H6B 120.0 . .
O5 N7 O3 123.8(11) . .
O5 N7 O4 124.3(11) . .
O3 N7 O4 110.6(12) . .
C3 O1 Ni1 127.0(4) . .
C3 O1 Ni2 123.3(3) . .
Ni1 O1 Ni2 94.83(15) . .
C15 O2 Ni2 125.7(3) . .
C15 O2 Ni1 118.7(3) . .
Ni2 O2 Ni1 93.21(15) . .
C30 O6 H6 109.0 . .
N2 C1 C2 127.7(6) . .
N2 C1 H1 116.1 . .
C2 C1 H1 116.1 . .
C3 C2 C1 125.0(5) . .
C3 C2 C7 117.2(6) . .
C1 C2 C7 117.7(6) . .
O1 C3 C2 122.5(5) . .
O1 C3 C4 118.0(6) . .
C2 C3 C4 119.5(6) . .
C5 C4 C3 120.9(7) . .
C5 C4 H4 119.6 . .
C3 C4 H4 119.6 . .
C6 C5 C4 120.6(7) . .
C6 C5 H5 119.7 . .
C4 C5 H5 119.7 . .
C5 C6 C7 119.6(7) . .
C5 C6 H6C 120.2 . .
C7 C6 H6C 120.2 . .
C6 C7 C2 122.0(7) . .
C6 C7 H7 119.0 . .
C2 C7 H7 119.0 . .
N1 C8 C9 121.6(6) . .
N1 C8 N2 114.9(5) . .
C9 C8 N2 123.5(6) . .
C8 C9 C10 119.5(7) . .
C8 C9 H9 120.3 . .
C10 C9 H9 120.3 . .
C11 C10 C9 118.6(7) . .
C11 C10 H10 120.7 . .
C9 C10 H10 120.7 . .
C12 C11 C10 119.8(7) . .
C12 C11 H11 120.1 . .
C10 C11 H11 120.1 . .
C11 C12 N1 123.1(7) . .
C11 C12 H12 118.5 . .
N1 C12 H12 118.5 . .
N4 C13 C14 123.7(5) . .
N4 C13 H13 118.1 . .
C14 C13 H13 118.1 . .
C19 C14 C15 119.5(5) . .
C19 C14 C13 116.5(5) . .
C15 C14 C13 124.1(5) . .
O2 C15 C16 118.5(5) . .
O2 C15 C14 123.9(5) . .
C16 C15 C14 117.5(5) . .
C17 C16 C15 121.4(6) . .
C17 C16 H16 119.3 . .
C15 C16 H16 119.3 . .
C18 C17 C16 120.8(6) . .
C18 C17 H17 119.6 . .
C16 C17 H17 119.6 . .
C19 C18 C17 119.8(6) . .
C19 C18 H18 120.1 . .
C17 C18 H18 120.1 . .
C18 C19 C14 121.0(6) . .
C18 C19 H19 119.5 . .
C14 C19 H19 119.5 . .
N3 C20 C21 123.8(6) . .
N3 C20 N4 108.5(5) . .
C21 C20 N4 127.6(6) . .
C22 C21 C20 117.6(7) . .
C22 C21 H21 121.2 . .
C20 C21 H21 121.2 . .
C23 C22 C21 119.0(7) . .
C23 C22 H22 120.5 . .
C21 C22 H22 120.5 . .
C24 C23 C22 119.6(8) . .
C24 C23 H23 120.2 . .
C22 C23 H23 120.2 . .
N3 C24 C23 123.0(8) . .
N3 C24 H24 118.5 . .
C23 C24 H24 118.5 . .
N5 C25 N6 118.0(6) . .
N5 C25 C26 122.2(7) . .
N6 C25 C26 119.8(7) . .
C27 C26 C25 119.2(7) . .
C27 C26 H26 120.4 . .
C25 C26 H26 120.4 . .
C26 C27 C28 118.8(8) . .
C26 C27 H27 120.6 . .
C28 C27 H27 120.6 . .
C29 C28 C27 119.6(8) . .
C29 C28 H28 120.2 . .
C27 C28 H28 120.2 . .
C28 C29 N5 124.6(7) . .
C28 C29 H29 117.7 . .
N5 C29 H29 117.7 . .
O6 C30 H30A 109.5 . .
O6 C30 H30B 109.5 . .
H30A C30 H30B 109.5 . .
O6 C30 H30C 109.5 . .
H30A C30 H30C 109.5 . .
H30B C30 H30C 109.5 . .

loop_
_geom_bond_atom_site_label_1
_geom_bond_atom_site_label_2
_geom_bond_distance
_geom_bond_site_symmetry_2
Ni1 O1 1.986(4) .
Ni1 O1 1.986(4) 3_766
Ni1 N2 2.092(5) 3_766
Ni1 N2 2.092(5) .
Ni1 O2 2.120(4) 3_766
Ni1 O2 2.120(4) .
Ni2 N4 1.985(5) .
Ni2 O2 2.037(4) .
Ni2 N1 2.061(5) 3_766
Ni2 N5 2.098(5) .
Ni2 O1 2.116(4) .
Ni2 N3 2.407(5) .
N1 C8 1.350(7) .
N1 C12 1.350(7) .
N1 Ni2 2.061(5) 3_766
N2 C1 1.292(7) .
N2 C8 1.419(7) .
N3 C24 1.326(8) .
N3 C20 1.336(8) .
N4 C13 1.283(7) .
N4 C20 1.403(7) .
N5 C25 1.344(8) .
N5 C29 1.352(8) .
N6 C25 1.353(8) .
N6 H6A 0.8600 .
N6 H6B 0.8600 .
N7 O5 1.216(11) .
N7 O3 1.272(11) .
N7 O4 1.287(10) .
O1 C3 1.330(6) .
O2 C15 1.333(6) .
O6 C30 1.361(14) .
O6 H6 0.8200 .
C1 C2 1.403(8) .
C1 H1 0.9300 .
C2 C3 1.395(8) .
C2 C7 1.415(9) .
C3 C4 1.404(8) .
C4 C5 1.371(9) .
C4 H4 0.9300 .
C5 C6 1.360(10) .
C5 H5 0.9300 .
C6 C7 1.374(10) .
C6 H6C 0.9300 .
C7 H7 0.9300 .
C8 C9 1.374(8) .
C9 C10 1.376(9) .
C9 H9 0.9300 .
C10 C11 1.362(10) .
C10 H10 0.9300 .
C11 C12 1.346(9) .
C11 H11 0.9300 .
C12 H12 0.9300 .
C13 C14 1.432(8) .
C13 H13 0.9300 .
C14 C19 1.399(8) .
C14 C15 1.423(8) .
C15 C16 1.392(8) .
C16 C17 1.378(8) .
C16 H16 0.9300 .
C17 C18 1.369(9) .
C17 H17 0.9300 .
C18 C19 1.366(9) .
C18 H18 0.9300 .
C19 H19 0.9300 .
C20 C21 1.373(9) .
C21 C22 1.373(10) .
C21 H21 0.9300 .
C22 C23 1.368(11) .
C22 H22 0.9300 .
C23 C24 1.356(11) .
C23 H23 0.9300 .
C24 H24 0.9300 .
C25 C26 1.392(9) .
C26 C27 1.352(11) .
C26 H26 0.9300 .
C27 C28 1.364(11) .
C27 H27 0.9300 .
C28 C29 1.326(10) .
C28 H28 0.9300 .
C29 H29 0.9300 .
C30 H30A 0.9600 .
C30 H30B 0.9600 .
C30 H30C 0.9600 .

loop_
_geom_torsion_atom_site_label_1
_geom_torsion_atom_site_label_2
_geom_torsion_atom_site_label_3
_geom_torsion_atom_site_label_4
_geom_torsion
_geom_torsion_site_symmetry_1
O1 Ni1 N2 C1 7.7(5) .
O1 Ni1 N2 C1 -172.3(5) 3_766
N2 Ni1 N2 C1 57(100) 3_766
O2 Ni1 N2 C1 -89.1(5) 3_766
O2 Ni1 N2 C1 90.9(5) .
O1 Ni1 N2 C8 -172.5(4) .
O1 Ni1 N2 C8 7.5(4) 3_766
N2 Ni1 N2 C8 -124(100) 3_766
O2 Ni1 N2 C8 90.7(4) 3_766
O2 Ni1 N2 C8 -89.3(4) .
N4 Ni2 N3 C24 -165.8(12) .
O2 Ni2 N3 C24 -151.3(10) .
N1 Ni2 N3 C24 4.7(11) 3_766
N5 Ni2 N3 C24 97.2(11) .
O1 Ni2 N3 C24 -74.6(11) .
N4 Ni2 N3 C20 -5.6(3) .
O2 Ni2 N3 C20 8.9(6) .
N1 Ni2 N3 C20 164.8(4) 3_766
N5 Ni2 N3 C20 -102.6(4) .
O1 Ni2 N3 C20 85.5(4) .
O2 Ni2 N4 C13 8.8(6) .
N1 Ni2 N4 C13 152.4(6) 3_766
N5 Ni2 N4 C13 -88.6(6) .
O1 Ni2 N4 C13 91.0(6) .
N3 Ni2 N4 C13 -178.9(6) .
O2 Ni2 N4 C20 -166.8(4) .
N1 Ni2 N4 C20 -23.1(8) 3_766
N5 Ni2 N4 C20 95.9(4) .
O1 Ni2 N4 C20 -84.5(4) .
N3 Ni2 N4 C20 5.5(3) .
N4 Ni2 N5 C25 129.4(5) .
O2 Ni2 N5 C25 39.9(5) .
N1 Ni2 N5 C25 -67.8(5) 3_766
O1 Ni2 N5 C25 -48.1(13) .
N3 Ni2 N5 C25 -170.4(5) .
N4 Ni2 N5 C29 -60.2(5) .
O2 Ni2 N5 C29 -149.7(5) .
N1 Ni2 N5 C29 102.6(5) 3_766
O1 Ni2 N5 C29 122.2(10) .
N3 Ni2 N5 C29 0.0(5) .
O1 Ni1 O1 C3 -121(100) 3_766
N2 Ni1 O1 C3 155.7(5) 3_766
N2 Ni1 O1 C3 -24.3(5) .
O2 Ni1 O1 C3 59.7(5) 3_766
O2 Ni1 O1 C3 -120.3(5) .
O1 Ni1 O1 Ni2 18(100) 3_766
N2 Ni1 O1 Ni2 -65.35(17) 3_766
N2 Ni1 O1 Ni2 114.65(17) .
O2 Ni1 O1 Ni2 -161.40(14) 3_766
O2 Ni1 O1 Ni2 18.60(14) .
N4 Ni2 O1 C3 33.4(4) .
O2 Ni2 O1 C3 121.6(4) .
N1 Ni2 O1 C3 -129.0(4) 3_766
N5 Ni2 O1 C3 -149.0(9) .
N3 Ni2 O1 C3 -26.5(4) .
N4 Ni2 O1 Ni1 -107.65(18) .
O2 Ni2 O1 Ni1 -19.43(14) .
N1 Ni2 O1 Ni1 89.92(18) 3_766
N5 Ni2 O1 Ni1 69.9(10) .
N3 Ni2 O1 Ni1 -167.57(17) .
N4 Ni2 O2 C15 -19.6(4) .
N1 Ni2 O2 C15 172.5(4) 3_766
N5 Ni2 O2 C15 78.6(4) .
O1 Ni2 O2 C15 -111.2(4) .
N3 Ni2 O2 C15 -32.1(6) .
N4 Ni2 O2 Ni1 109.72(18) .
N1 Ni2 O2 Ni1 -58.16(19) 3_766
N5 Ni2 O2 Ni1 -152.13(16) .
O1 Ni2 O2 Ni1 18.12(13) .
N3 Ni2 O2 Ni1 97.2(3) .
O1 Ni1 O2 C15 114.9(4) .
O1 Ni1 O2 C15 -65.1(4) 3_766
N2 Ni1 O2 C15 -153.3(4) 3_766
N2 Ni1 O2 C15 26.7(4) .
O2 Ni1 O2 C15 63(100) 3_766
O1 Ni1 O2 Ni2 -19.30(14) .
O1 Ni1 O2 Ni2 160.70(14) 3_766
N2 Ni1 O2 Ni2 72.43(16) 3_766
N2 Ni1 O2 Ni2 -107.57(16) .
O2 Ni1 O2 Ni2 -71(100) 3_766
C8 N2 C1 C2 -174.1(6) .
Ni1 N2 C1 C2 5.7(9) .
N2 C1 C2 C3 -8.9(11) .
N2 C1 C2 C7 168.1(7) .
Ni1 O1 C3 C2 28.4(8) .
Ni2 O1 C3 C2 -100.0(6) .
Ni1 O1 C3 C4 -151.4(4) .
Ni2 O1 C3 C4 80.1(6) .
C1 C2 C3 O1 -9.0(10) .
C7 C2 C3 O1 174.0(6) .
C1 C2 C3 C4 170.8(6) .
C7 C2 C3 C4 -6.2(9) .
O1 C3 C4 C5 -175.6(6) .
C2 C3 C4 C5 4.6(10) .
C3 C4 C5 C6 0.0(11) .
C4 C5 C6 C7 -2.7(12) .
C5 C6 C7 C2 0.9(12) .
C3 C2 C7 C6 3.6(11) .
C1 C2 C7 C6 -173.6(7) .
C12 N1 C8 C9 -2.0(9) .
Ni2 N1 C8 C9 -164.9(5) 3_766
C12 N1 C8 N2 178.0(5) .
Ni2 N1 C8 N2 15.1(7) 3_766
C1 N2 C8 N1 124.7(6) .
Ni1 N2 C8 N1 -55.1(6) .
C1 N2 C8 C9 -55.3(8) .
Ni1 N2 C8 C9 124.9(6) .
N1 C8 C9 C10 3.6(10) .
N2 C8 C9 C10 -176.4(6) .
C8 C9 C10 C11 -2.4(11) .
C9 C10 C11 C12 -0.2(12) .
C10 C11 C12 N1 1.9(11) .
C8 N1 C12 C11 -0.7(10) .
Ni2 N1 C12 C11 163.5(6) 3_766
C20 N4 C13 C14 176.4(6) .
Ni2 N4 C13 C14 1.7(9) .
N4 C13 C14 C19 172.5(6) .
N4 C13 C14 C15 -6.8(10) .
Ni2 O2 C15 C16 -161.9(4) .
Ni1 O2 C15 C16 79.8(6) .
Ni2 O2 C15 C14 21.1(8) .
Ni1 O2 C15 C14 -97.1(6) .
C19 C14 C15 O2 175.2(6) .
C13 C14 C15 O2 -5.5(9) .
C19 C14 C15 C16 -1.7(9) .
C13 C14 C15 C16 177.6(6) .
O2 C15 C16 C17 -176.9(6) .
C14 C15 C16 C17 0.3(9) .
C15 C16 C17 C18 1.2(10) .
C16 C17 C18 C19 -1.2(10) .
C17 C18 C19 C14 -0.3(10) .
C15 C14 C19 C18 1.8(10) .
C13 C14 C19 C18 -177.5(6) .
C24 N3 C20 C21 0.2(10) .
Ni2 N3 C20 C21 -170.4(6) .
C24 N3 C20 N4 177.8(5) .
Ni2 N3 C20 N4 7.3(4) .
C13 N4 C20 N3 175.1(6) .
Ni2 N4 C20 N3 -9.1(6) .
C13 N4 C20 C21 -7.4(10) .
Ni2 N4 C20 C21 168.4(6) .
N3 C20 C21 C22 -0.4(11) .
N4 C20 C21 C22 -177.5(6) .
C20 C21 C22 C23 -0.1(12) .
C21 C22 C23 C24 0.7(13) .
C20 N3 C24 C23 0.5(11) .
Ni2 N3 C24 C23 158.2(8) .
C22 C23 C24 N3 -1.0(13) .
C29 N5 C25 N6 -178.4(6) .
Ni2 N5 C25 N6 -7.8(8) .
C29 N5 C25 C26 0.5(9) .
Ni2 N5 C25 C26 171.2(5) .
N5 C25 C26 C27 -0.3(11) .
N6 C25 C26 C27 178.6(7) .
C25 C26 C27 C28 -0.7(12) .
C26 C27 C28 C29 1.6(13) .
C27 C28 C29 N5 -1.5(13) .
C25 N5 C29 C28 0.4(11) .
Ni2 N5 C29 C28 -170.9(7) .
